data_2208189
loop_
_publ_author_name
'Yong Wang'
'Zhong-Min Su'
'Xiang-Rong Hao'
'Kui-Zhan Shao'
'Ya-Hui Zhao'

_publ_section_title
;
 A one-dimensional nickel(II) coordination polymer with pyridine and
 isophthalate
;
_journal_coeditor_code WK6070
_journal_issue 2
_journal_name_full 'Acta Crystallographica Section E'
_journal_page_first m322
_journal_page_last m324
_journal_paper_doi 10.1107/S160053680600153X
_journal_volume 62
_journal_year 2006
_chemical_formula_iupac '[Ni (C8 H4 O4) (C5 H5 N)3 (H2 O)]'
_chemical_formula_moiety 'C23 H21 N3 Ni O5'
_chemical_formula_sum 'C23 H21 N3 Ni O5'
_chemical_formula_weight 478.14
_chemical_name_systematic
;
catena-poly[[aquatripyridinenickel(II)]-\m-isophthalato]
;
_space_group_IT_number 14
_symmetry_cell_setting monoclinic
_symmetry_space_group_name_Hall '-P 2yn'
_symmetry_space_group_name_H-M 'P 1 21/n 1'
_atom_sites_solution_hydrogens mixed
_atom_sites_solution_primary direct
_atom_sites_solution_secondary difmap
_audit_creation_method SHELXL-97
_cell_angle_alpha 90.00
_cell_angle_beta 91.8860(10)
_cell_angle_gamma 90.00
_cell_formula_units_Z 4
_cell_length_a 9.0723(5)
_cell_length_b 15.1897(8)
_cell_length_c 16.6524(9)
_cell_measurement_reflns_used 13853
_cell_measurement_temperature 293(2)
_cell_measurement_theta_max 28.20
_cell_measurement_theta_min 1.83
_cell_volume 2293.5(2)
_computing_cell_refinement PROCESS-AUTO
_computing_data_collection 'PROCESS-AUTO (Rigaku, 1998)'
_computing_data_reduction PROCESS-AUTO
_computing_molecular_graphics 'SHELXTL-Plus (Sheldrick, 1990)'
_computing_publication_material SHELXL97
_computing_structure_refinement 'SHELXL97 (Sheldrick, 1997)'
_computing_structure_solution 'SHELXS97 (Sheldrick, 1997)'
_diffrn_ambient_temperature 293(2)
_diffrn_detector_area_resol_mean 10.0
_diffrn_measured_fraction_theta_full 0.999
_diffrn_measured_fraction_theta_max 0.947
_diffrn_measurement_device_type 'Rigaku R-AXIS RAPID'
_diffrn_measurement_method \w
_diffrn_radiation_monochromator graphite
_diffrn_radiation_source 'fine-focus sealed tube'
_diffrn_radiation_type MoK\a
_diffrn_radiation_wavelength 0.71073
_diffrn_reflns_av_R_equivalents 0.0421
_diffrn_reflns_av_sigmaI/netI 0.0708
_diffrn_reflns_limit_h_max 11
_diffrn_reflns_limit_h_min -12
_diffrn_reflns_limit_k_max 20
_diffrn_reflns_limit_k_min -19
_diffrn_reflns_limit_l_max 15
_diffrn_reflns_limit_l_min -22
_diffrn_reflns_number 14005
_diffrn_reflns_theta_full 25.00
_diffrn_reflns_theta_max 28.28
_diffrn_reflns_theta_min 1.82
_diffrn_standards_decay_% 0
_diffrn_standards_interval_time 10
_diffrn_standards_number 156
_exptl_absorpt_coefficient_mu 0.884
_exptl_absorpt_correction_T_max 0.814
_exptl_absorpt_correction_T_min 0.751
_exptl_absorpt_correction_type multi-scan
_exptl_absorpt_process_details '(ABSCOR; Higashi, 1995)'
_exptl_crystal_colour blue
_exptl_crystal_density_diffrn 1.385
_exptl_crystal_density_method 'not measured'
_exptl_crystal_description block
_exptl_crystal_F_000 992
_exptl_crystal_size_max 0.35
_exptl_crystal_size_mid 0.29
_exptl_crystal_size_min 0.23
_refine_diff_density_max 0.290
_refine_diff_density_min -0.386
_refine_ls_extinction_method none
_refine_ls_goodness_of_fit_ref 1.005
_refine_ls_hydrogen_treatment mixed
_refine_ls_matrix_type full
_refine_ls_number_parameters 297
_refine_ls_number_reflns 5392
_refine_ls_number_restraints 0
_refine_ls_restrained_S_all 1.005
_refine_ls_R_factor_all 0.0893
_refine_ls_R_factor_gt 0.0375
_refine_ls_shift/su_max 0.001
_refine_ls_shift/su_mean 0.000
_refine_ls_structure_factor_coef Fsqd
_refine_ls_weighting_details 'calc w=1/[\s^2^(Fo^2^)+(0.0201P)^2^] where P=(Fo^2^+2Fc^2^)/3'
_refine_ls_weighting_scheme calc
_refine_ls_wR_factor_gt 0.0663
_refine_ls_wR_factor_ref 0.0714
_reflns_number_gt 2787
_reflns_number_total 5392
_reflns_threshold_expression I>2\s(I)
_cod_data_source_file wk6070.cif
_cod_data_source_block I
_cod_depositor_comments
;
The following automatic conversions were performed:

'_atom_sites_solution_hydrogens' value 'geom and difmap' was changed
to 'mixed'.

Automatic conversion script
Id: cif_fix_values 6452 2018-10-05 10:23:21Z andrius 
;
_cod_original_sg_symbol_H-M 'P 21/n'
_cod_database_code 2208189
_cod_database_fobs_code 2208189

loop_
_symmetry_equiv_pos_as_xyz
'x, y, z'
'-x+1/2, y+1/2, -z+1/2'
'-x, -y, -z'
'x-1/2, -y-1/2, z-1/2'

loop_
_atom_site_label
_atom_site_fract_x
_atom_site_fract_y
_atom_site_fract_z
_atom_site_U_iso_or_equiv
_atom_site_adp_type
_atom_site_calc_flag
_atom_site_refinement_flags
_atom_site_occupancy
_atom_site_type_symbol
C1 -0.1103(3) 0.28392(15) 0.07613(14) 0.0542(7) Uani d . 1 C
H1 -0.0219 0.2911 0.0501 0.065 Uiso calc R 1 H
C2 -0.2400(3) 0.29249(16) 0.03144(15) 0.0607(7) Uani d . 1 C
H2 -0.2386 0.3057 -0.0231 0.073 Uiso calc R 1 H
C3 -0.3715(3) 0.28119(14) 0.06883(16) 0.0604(7) Uani d . 1 C
H3 -0.4609 0.2857 0.0401 0.072 Uiso calc R 1 H
C4 -0.3675(3) 0.26319(15) 0.14910(16) 0.0601(7) Uani d . 1 C
H4 -0.4545 0.2555 0.1762 0.072 Uiso calc R 1 H
C5 -0.2340(3) 0.25659(14) 0.18927(14) 0.0567(6) Uani d . 1 C
H5 -0.2333 0.2449 0.2441 0.068 Uiso calc R 1 H
C6 0.3616(3) 0.29492(16) 0.32772(14) 0.0539(7) Uani d . 1 C
H6 0.3152 0.3495 0.3266 0.065 Uiso calc R 1 H
C7 0.4910(3) 0.28624(18) 0.37249(14) 0.0606(7) Uani d . 1 C
H7 0.5302 0.3338 0.4011 0.073 Uiso calc R 1 H
C8 0.5613(3) 0.20643(19) 0.37424(15) 0.0638(7) Uani d . 1 C
H8 0.6484 0.1985 0.4044 0.077 Uiso calc R 1 H
C9 0.5001(3) 0.13842(17) 0.33039(14) 0.0609(7) Uani d . 1 C
H9 0.5460 0.0837 0.3297 0.073 Uiso calc R 1 H
C10 0.3699(3) 0.15199(16) 0.28735(13) 0.0535(7) Uani d . 1 C
H10 0.3294 0.1052 0.2581 0.064 Uiso calc R 1 H
C11 -0.0073(3) 0.13249(15) 0.35274(14) 0.0530(6) Uani d . 1 C
H11 0.0316 0.1785 0.3836 0.064 Uiso calc R 1 H
C12 -0.0809(3) 0.06672(17) 0.39078(16) 0.0760(9) Uani d . 1 C
H12 -0.0932 0.0684 0.4460 0.091 Uiso calc R 1 H
C13 -0.1363(3) -0.00209(18) 0.3452(2) 0.0880(10) Uani d . 1 C
H13 -0.1877 -0.0476 0.3691 0.106 Uiso calc R 1 H
C14 -0.1149(3) -0.00271(16) 0.26429(18) 0.0768(9) Uani d . 1 C
H14 -0.1496 -0.0490 0.2324 0.092 Uiso calc R 1 H
C15 -0.0411(3) 0.06655(15) 0.23119(15) 0.0578(7) Uani d . 1 C
H15 -0.0272 0.0661 0.1761 0.069 Uiso calc R 1 H
C16 0.2371(2) 0.19310(15) 0.06644(12) 0.0401(5) Uani d . 1 C
C17 0.2821(2) 0.11976(14) 0.01114(12) 0.0377(5) Uani d . 1 C
C18 0.2480(3) 0.03284(15) 0.02536(14) 0.0568(7) Uani d . 1 C
H18 0.1959 0.0180 0.0706 0.068 Uiso calc R 1 H
C19 0.2902(3) -0.03237(15) -0.02684(15) 0.0685(8) Uani d . 1 C
H19 0.2669 -0.0908 -0.0165 0.082 Uiso calc R 1 H
C20 0.3673(3) -0.01087(15) -0.09455(14) 0.0575(7) Uani d . 1 C
H20 0.3959 -0.0550 -0.1294 0.069 Uiso calc R 1 H
C21 0.4019(2) 0.07581(13) -0.11053(12) 0.0397(6) Uani d . 1 C
C22 0.3590(2) 0.13961(14) -0.05730(11) 0.0382(5) Uani d . 1 C
H22 0.3825 0.1981 -0.0676 0.046 Uiso calc R 1 H
C23 0.4862(2) 0.10101(15) -0.18384(13) 0.0445(6) Uani d . 1 C
H5A 0.115(3) 0.3905(15) 0.1643(15) 0.063(10) Uiso d . 1 H
H5B 0.211(4) 0.350(2) 0.123(2) 0.178(18) Uiso d . 1 H
N1 -0.1041(2) 0.26605(11) 0.15418(11) 0.0485(5) Uani d . 1 N
N2 0.01153(19) 0.13409(11) 0.27380(11) 0.0433(5) Uani d . 1 N
N3 0.2992(2) 0.22878(12) 0.28557(11) 0.0463(5) Uani d . 1 N
Ni1 0.09974(3) 0.247460(19) 0.219975(15) 0.04269(10) Uani d . 1 Ni
O1 0.17270(16) 0.16992(9) 0.12911(8) 0.0477(4) Uani d . 1 O
O2 0.26464(17) 0.27053(9) 0.04662(9) 0.0534(4) Uani d . 1 O
O3 0.52068(16) 0.18125(9) -0.18790(8) 0.0493(4) Uani d . 1 O
O4 0.5149(2) 0.04519(10) -0.23416(11) 0.0884(7) Uani d . 1 O
O5W 0.1940(3) 0.36099(13) 0.17545(12) 0.0671(6) Uani d . 1 O

loop_
_atom_site_aniso_label
_atom_site_aniso_U_11
_atom_site_aniso_U_22
_atom_site_aniso_U_33
_atom_site_aniso_U_12
_atom_site_aniso_U_13
_atom_site_aniso_U_23
C1 0.0531(17) 0.0724(17) 0.0376(15) 0.0047(13) 0.0090(12) 0.0022(13)
C2 0.0583(19) 0.0849(18) 0.0388(15) 0.0125(15) 0.0015(14) -0.0018(14)
C3 0.0508(18) 0.0684(17) 0.0613(18) 0.0000(13) -0.0073(14) -0.0084(14)
C4 0.0490(17) 0.0680(18) 0.0641(18) -0.0028(14) 0.0121(13) 0.0060(15)
C5 0.0591(17) 0.0661(16) 0.0456(14) 0.0027(15) 0.0137(12) 0.0133(14)
C6 0.0579(18) 0.0552(15) 0.0491(16) -0.0088(13) 0.0103(13) -0.0090(13)
C7 0.0551(19) 0.0796(19) 0.0470(17) -0.0148(16) -0.0014(14) -0.0147(14)
C8 0.0512(18) 0.091(2) 0.0489(17) 0.0000(17) 0.0015(13) -0.0049(16)
C9 0.0528(18) 0.0722(18) 0.0578(18) 0.0020(15) 0.0027(14) -0.0082(15)
C10 0.0498(18) 0.0637(17) 0.0473(16) -0.0088(14) 0.0045(13) -0.0104(14)
C11 0.0658(18) 0.0524(15) 0.0410(15) 0.0009(13) 0.0035(12) 0.0075(13)
C12 0.111(3) 0.0617(17) 0.0571(19) 0.0019(17) 0.0236(18) 0.0186(16)
C13 0.110(3) 0.0586(19) 0.097(3) -0.0126(18) 0.028(2) 0.0238(19)
C14 0.093(2) 0.0579(18) 0.080(2) -0.0242(16) 0.0025(18) -0.0017(16)
C15 0.0621(19) 0.0596(16) 0.0519(17) -0.0099(14) 0.0060(13) -0.0039(14)
C16 0.0305(13) 0.0582(16) 0.0316(13) 0.0014(11) 0.0006(10) -0.0026(12)
C17 0.0333(13) 0.0465(13) 0.0333(13) -0.0017(11) 0.0035(10) -0.0004(11)
C18 0.0687(19) 0.0576(15) 0.0454(15) -0.0088(13) 0.0224(13) 0.0021(13)
C19 0.098(2) 0.0445(14) 0.0645(18) -0.0176(14) 0.0303(16) -0.0039(14)
C20 0.0753(19) 0.0474(14) 0.0511(16) -0.0067(13) 0.0208(13) -0.0095(13)
C21 0.0406(15) 0.0426(13) 0.0364(13) -0.0032(11) 0.0067(11) -0.0067(11)
C22 0.0355(14) 0.0444(13) 0.0349(12) -0.0001(10) 0.0027(10) 0.0011(11)
C23 0.0479(16) 0.0469(14) 0.0392(15) -0.0026(12) 0.0101(12) -0.0070(13)
N1 0.0520(13) 0.0564(13) 0.0378(11) 0.0039(10) 0.0116(9) 0.0035(10)
N2 0.0452(13) 0.0483(12) 0.0366(12) -0.0034(9) 0.0049(9) -0.0010(10)
N3 0.0461(12) 0.0521(13) 0.0412(12) -0.0054(10) 0.0088(9) -0.0065(10)
Ni1 0.04917(18) 0.04774(17) 0.03189(15) -0.00513(16) 0.01236(12) -0.00088(16)
O1 0.0577(11) 0.0531(9) 0.0333(9) -0.0062(8) 0.0158(8) -0.0024(8)
O2 0.0672(12) 0.0472(10) 0.0473(10) 0.0008(8) 0.0242(8) 0.0002(8)
O3 0.0687(12) 0.0436(9) 0.0369(9) 0.0021(8) 0.0220(8) -0.0018(8)
O4 0.1388(19) 0.0555(11) 0.0751(14) -0.0217(11) 0.0655(13) -0.0240(10)
O5W 0.0863(17) 0.0588(12) 0.0579(13) -0.0081(12) 0.0292(12) 0.0020(11)

loop_
_atom_type_symbol
_atom_type_description
_atom_type_scat_dispersion_real
_atom_type_scat_dispersion_imag
_atom_type_scat_source
C C 0.0033 0.0016 'International Tables Vol C Tables 4.2.6.8 and 6.1.1.4'
H H 0.0000 0.0000 'International Tables Vol C Tables 4.2.6.8 and 6.1.1.4'
N N 0.0061 0.0033 'International Tables Vol C Tables 4.2.6.8 and 6.1.1.4'
O O 0.0106 0.0060 'International Tables Vol C Tables 4.2.6.8 and 6.1.1.4'
Ni Ni 0.3393 1.1124 'International Tables Vol C Tables 4.2.6.8 and 6.1.1.4'

loop_
_geom_angle_atom_site_label_1
_geom_angle_atom_site_label_2
_geom_angle_atom_site_label_3
_geom_angle_site_symmetry_1
_geom_angle_site_symmetry_3
_geom_angle
_geom_angle_publ_flag
N1 C1 C2 . . 123.8(2) ?
N1 C1 H1 . . 118.1 ?
C2 C1 H1 . . 118.1 ?
C3 C2 C1 . . 118.8(2) ?
C3 C2 H2 . . 120.6 ?
C1 C2 H2 . . 120.6 ?
C4 C3 C2 . . 118.3(2) ?
C4 C3 H3 . . 120.9 ?
C2 C3 H3 . . 120.9 ?
C3 C4 C5 . . 119.3(2) ?
C3 C4 H4 . . 120.4 ?
C5 C4 H4 . . 120.4 ?
N1 C5 C4 . . 123.8(2) ?
N1 C5 H5 . . 118.1 ?
C4 C5 H5 . . 118.1 ?
N3 C6 C7 . . 123.4(2) ?
N3 C6 H6 . . 118.3 ?
C7 C6 H6 . . 118.3 ?
C8 C7 C6 . . 119.0(2) ?
C8 C7 H7 . . 120.5 ?
C6 C7 H7 . . 120.5 ?
C7 C8 C9 . . 118.4(2) ?
C7 C8 H8 . . 120.8 ?
C9 C8 H8 . . 120.8 ?
C8 C9 C10 . . 119.3(2) ?
C8 C9 H9 . . 120.3 ?
C10 C9 H9 . . 120.3 ?
N3 C10 C9 . . 123.2(2) ?
N3 C10 H10 . . 118.4 ?
C9 C10 H10 . . 118.4 ?
N2 C11 C12 . . 123.4(2) ?
N2 C11 H11 . . 118.3 ?
C12 C11 H11 . . 118.3 ?
C11 C12 C13 . . 118.3(3) ?
C11 C12 H12 . . 120.9 ?
C13 C12 H12 . . 120.9 ?
C14 C13 C12 . . 119.2(3) ?
C14 C13 H13 . . 120.4 ?
C12 C13 H13 . . 120.4 ?
C13 C14 C15 . . 118.5(3) ?
C13 C14 H14 . . 120.7 ?
C15 C14 H14 . . 120.7 ?
N2 C15 C14 . . 123.3(2) ?
N2 C15 H15 . . 118.3 ?
C14 C15 H15 . . 118.3 ?
O2 C16 O1 . . 125.7(2) ?
O2 C16 C17 . . 118.22(18) ?
O1 C16 C17 . . 116.12(19) ?
C18 C17 C22 . . 118.08(19) ?
C18 C17 C16 . . 122.34(18) ?
C22 C17 C16 . . 119.58(19) ?
C17 C18 C19 . . 120.7(2) ?
C17 C18 H18 . . 119.7 ?
C19 C18 H18 . . 119.7 ?
C18 C19 C20 . . 120.1(2) ?
C18 C19 H19 . . 120.0 ?
C20 C19 H19 . . 120.0 ?
C21 C20 C19 . . 120.4(2) ?
C21 C20 H20 . . 119.8 ?
C19 C20 H20 . . 119.8 ?
C22 C21 C20 . . 118.40(19) ?
C22 C21 C23 . . 120.17(18) ?
C20 C21 C23 . . 121.42(19) ?
C21 C22 C17 . . 122.35(19) ?
C21 C22 H22 . . 118.8 ?
C17 C22 H22 . . 118.8 ?
O4 C23 O3 . . 125.0(2) ?
O4 C23 C21 . . 120.1(2) ?
O3 C23 C21 . . 114.92(19) ?
C1 N1 C5 . . 116.1(2) ?
C1 N1 Ni1 . . 122.47(15) ?
C5 N1 Ni1 . . 121.39(16) ?
C15 N2 C11 . . 117.26(19) ?
C15 N2 Ni1 . . 122.57(15) ?
C11 N2 Ni1 . . 119.79(16) ?
C10 N3 C6 . . 116.7(2) ?
C10 N3 Ni1 . . 122.41(16) ?
C6 N3 Ni1 . . 120.86(16) ?
O3 Ni1 O1 4_566 . 176.88(6) y
O3 Ni1 O5W 4_566 . 89.24(7) y
O1 Ni1 O5W . . 93.85(7) y
O3 Ni1 N3 4_566 . 89.93(7) y
O1 Ni1 N3 . . 90.73(6) y
O5W Ni1 N3 . . 86.56(8) y
O3 Ni1 N2 4_566 . 88.05(6) y
O1 Ni1 N2 . . 88.90(6) y
O5W Ni1 N2 . . 175.67(8) y
N3 Ni1 N2 . . 90.06(7) y
O3 Ni1 N1 4_566 . 89.74(6) y
O1 Ni1 N1 . . 89.57(6) y
O5W Ni1 N1 . . 93.84(8) y
N3 Ni1 N1 . . 179.48(7) y
N2 Ni1 N1 . . 89.52(7) y
C16 O1 Ni1 . . 128.38(14) ?
C23 O3 Ni1 . 4_665 130.64(14) ?
Ni1 O5W H5A . . 99.1(16) ?
Ni1 O5W H5B . . 106(2) ?
H5A O5W H5B . . 94(3) ?

loop_
_geom_bond_atom_site_label_1
_geom_bond_atom_site_label_2
_geom_bond_site_symmetry_2
_geom_bond_distance
_geom_bond_publ_flag
C1 N1 . 1.327(3) ?
C1 C2 . 1.378(3) ?
C1 H1 . 0.9300 ?
C2 C3 . 1.374(3) ?
C2 H2 . 0.9300 ?
C3 C4 . 1.364(3) ?
C3 H3 . 0.9300 ?
C4 C5 . 1.367(3) ?
C4 H4 . 0.9300 ?
C5 N1 . 1.340(3) ?
C5 H5 . 0.9300 ?
C6 N3 . 1.341(3) ?
C6 C7 . 1.376(3) ?
C6 H6 . 0.9300 ?
C7 C8 . 1.370(3) ?
C7 H7 . 0.9300 ?
C8 C9 . 1.372(3) ?
C8 H8 . 0.9300 ?
C9 C10 . 1.377(3) ?
C9 H9 . 0.9300 ?
C10 N3 . 1.331(3) ?
C10 H10 . 0.9300 ?
C11 N2 . 1.331(2) ?
C11 C12 . 1.368(3) ?
C11 H11 . 0.9300 ?
C12 C13 . 1.377(3) ?
C12 H12 . 0.9300 ?
C13 C14 . 1.367(4) ?
C13 H13 . 0.9300 ?
C14 C15 . 1.372(3) ?
C14 H14 . 0.9300 ?
C15 N2 . 1.327(2) ?
C15 H15 . 0.9300 ?
C16 O2 . 1.249(2) ?
C16 O1 . 1.263(2) ?
C16 C17 . 1.510(3) ?
C17 C18 . 1.378(3) ?
C17 C22 . 1.389(2) ?
C18 C19 . 1.380(3) ?
C18 H18 . 0.9300 ?
C19 C20 . 1.385(3) ?
C19 H19 . 0.9300 ?
C20 C21 . 1.381(3) ?
C20 H20 . 0.9300 ?
C21 C22 . 1.378(2) ?
C21 C23 . 1.511(3) ?
C22 H22 . 0.9300 ?
C23 O4 . 1.226(2) ?
C23 O3 . 1.261(2) ?
N1 Ni1 . 2.1372(19) y
N2 Ni1 . 2.1110(17) y
N3 Ni1 . 2.102(2) y
Ni1 O3 4_566 2.0280(13) y
Ni1 O1 . 2.0446(13) y
Ni1 O5W . 2.0727(17) y
O3 Ni1 4_665 2.0280(13) ?
O5W H5A . 0.86(2) ?
O5W H5B . 0.90(4) ?

loop_
_geom_hbond_atom_site_label_D
_geom_hbond_atom_site_label_H
_geom_hbond_atom_site_label_A
_geom_hbond_site_symmetry_A
_geom_hbond_distance_DH
_geom_hbond_distance_HA
_geom_hbond_distance_DA
_geom_hbond_angle_DHA
O5W H5B O2 . 0.94(4) 1.81(4) 2.647(3) 146(4)
O5W H5A O4 4_566 0.87(3) 2.18(3) 2.664(3) 115(2)
C3 H3 O2 1_455 0.93 2.51 3.315(4) 145
C8 H8 O2 4_666 0.93 2.60 3.378(3) 141

loop_
_geom_torsion_atom_site_label_1
_geom_torsion_atom_site_label_2
_geom_torsion_atom_site_label_3
_geom_torsion_atom_site_label_4
_geom_torsion_site_symmetry_4
_geom_torsion
N1 C1 C2 C3 . -0.7(4)
C1 C2 C3 C4 . 0.9(3)
C2 C3 C4 C5 . -0.3(3)
C3 C4 C5 N1 . -0.6(4)
N3 C6 C7 C8 . 0.4(4)
C6 C7 C8 C9 . 0.6(3)
C7 C8 C9 C10 . -1.0(3)
C8 C9 C10 N3 . 0.3(4)
N2 C11 C12 C13 . 1.1(4)
C11 C12 C13 C14 . 0.6(4)
C12 C13 C14 C15 . -1.3(5)
C13 C14 C15 N2 . 0.4(4)
O2 C16 C17 C18 . -175.8(2)
O1 C16 C17 C18 . 3.6(3)
O2 C16 C17 C22 . 3.4(3)
O1 C16 C17 C22 . -177.3(2)
C22 C17 C18 C19 . 0.4(4)
C16 C17 C18 C19 . 179.6(2)
C17 C18 C19 C20 . -0.2(4)
C18 C19 C20 C21 . -0.3(4)
C19 C20 C21 C22 . 0.6(4)
C19 C20 C21 C23 . 179.9(2)
C20 C21 C22 C17 . -0.3(3)
C23 C21 C22 C17 . -179.6(2)
C18 C17 C22 C21 . -0.2(3)
C16 C17 C22 C21 . -179.33(19)
C22 C21 C23 O4 . -174.7(2)
C20 C21 C23 O4 . 6.0(4)
C22 C21 C23 O3 . 4.7(3)
C20 C21 C23 O3 . -174.6(2)
C2 C1 N1 C5 . -0.2(3)
C2 C1 N1 Ni1 . 177.10(18)
C4 C5 N1 C1 . 0.9(3)
C4 C5 N1 Ni1 . -176.46(18)
C14 C15 N2 C11 . 1.2(3)
C14 C15 N2 Ni1 . -171.8(2)
C12 C11 N2 C15 . -1.9(3)
C12 C11 N2 Ni1 . 171.24(19)
C9 C10 N3 C6 . 0.7(3)
C9 C10 N3 Ni1 . -179.56(16)
C7 C6 N3 C10 . -1.1(3)
C7 C6 N3 Ni1 . 179.19(17)
C10 N3 Ni1 O3 4_566 138.67(17)
C6 N3 Ni1 O3 4_566 -41.64(16)
C10 N3 Ni1 O1 . -38.28(17)
C6 N3 Ni1 O1 . 141.42(15)
C10 N3 Ni1 O5W . -132.09(18)
C6 N3 Ni1 O5W . 47.60(16)
C10 N3 Ni1 N2 . 50.62(17)
C6 N3 Ni1 N2 . -129.68(16)
C15 N2 Ni1 O3 4_566 146.89(17)
C11 N2 Ni1 O3 4_566 -25.89(16)
C15 N2 Ni1 O1 . -32.45(17)
C11 N2 Ni1 O1 . 154.77(17)
C15 N2 Ni1 N3 . -123.18(17)
C11 N2 Ni1 N3 . 64.04(17)
C15 N2 Ni1 N1 . 57.13(17)
C11 N2 Ni1 N1 . -115.65(17)
C1 N1 Ni1 O3 4_566 138.26(17)
C5 N1 Ni1 O3 4_566 -44.56(17)
C1 N1 Ni1 O1 . -44.79(17)
C5 N1 Ni1 O1 . 132.39(17)
C1 N1 Ni1 O5W . 49.04(18)
C5 N1 Ni1 O5W . -133.78(17)
C1 N1 Ni1 N2 . -133.69(17)
C5 N1 Ni1 N2 . 43.49(17)
O2 C16 O1 Ni1 . -2.5(3)
C17 C16 O1 Ni1 . 178.19(13)
O5W Ni1 O1 C16 . -6.73(19)
N3 Ni1 O1 C16 . -93.34(18)
N2 Ni1 O1 C16 . 176.61(18)
N1 Ni1 O1 C16 . 87.09(18)
O4 C23 O3 Ni1 4_665 11.4(4)
C21 C23 O3 Ni1 4_665 -167.96(14)
